data_7703023
loop_
_publ_author_name
'Arnold, Polly L.'
'Wang, Kai'
'Gray, Steven J.'
'Moreau, Liane M.'
'Booth, Corwin H.'
'Curcio, Massimiliano'
'Wells, Jordann A. L.'
'Slawin, Alexandra M. Z.'

_publ_section_title
;
 Dicerium letterbox-shaped tetraphenolates: f-block complexes designed for
 two-electron chemistry.
;
_journal_issue 3
_journal_name_full 'Dalton transactions (Cambridge, England : 2003)'
_journal_page_first 877
_journal_page_last 884
_journal_paper_doi 10.1039/c9dt03291f
_journal_volume 49
_journal_year 2020
_chemical_formula_moiety 'C120 H156 Ce2 K O12, C28 H56 K O7, 4(C4 H8 O)'
_chemical_formula_sum 'C164 H244 Ce2 K2 O23'
_chemical_formula_weight 2942.02
_space_group_crystal_system monoclinic
_space_group_IT_number 15
_space_group_name_Hall '-C 2yc'
_space_group_name_H-M_alt 'C 1 2/c 1'
_atom_sites_solution_hydrogens geom
_atom_sites_solution_primary direct
_audit_creation_date 2019-07-09
_audit_creation_method
;
Olex2 1.2
(compiled 2018.05.29 svn.r3508 for OlexSys, GUI svn.r5506)
;
_audit_update_record
;
2019-07-18 deposited with the CCDC.	2019-12-09 downloaded from the CCDC.
;
_cell_angle_alpha 90
_cell_angle_beta 92.6191(17)
_cell_angle_gamma 90
_cell_formula_units_Z 4
_cell_length_a 17.6636(3)
_cell_length_b 33.2740(6)
_cell_length_c 27.8553(5)
_cell_measurement_reflns_used 25034
_cell_measurement_temperature 170(2)
_cell_measurement_theta_max 27.4620
_cell_measurement_theta_min 3.1180
_cell_volume 16354.5(5)
_computing_cell_refinement
;
CrysAlisPro, Agilent Technologies,
Version 1.171.37.34 (release 22-05-2014 CrysAlis171 .NET)
(compiled May 22 2014,16:03:01)
;
_computing_data_collection
;
CrysAlisPro, Agilent Technologies,
Version 1.171.37.34 (release 22-05-2014 CrysAlis171 .NET)
(compiled May 22 2014,16:03:01)
;
_computing_data_reduction
;
CrysAlisPro, Agilent Technologies,
Version 1.171.37.34 (release 22-05-2014 CrysAlis171 .NET)
(compiled May 22 2014,16:03:01)
;
_computing_molecular_graphics 'Olex2 (Dolomanov et al., 2009)'
_computing_publication_material 'Olex2 (Dolomanov et al., 2009)'
_computing_structure_refinement 'ShelXL (Sheldrick, 2015)'
_computing_structure_solution 'ShelXT (Sheldrick, 2015)'
_diffrn_ambient_temperature 170(2)
_diffrn_detector 'CCD plate'
_diffrn_detector_area_resol_mean 16.1042
_diffrn_detector_type Eos
_diffrn_measured_fraction_theta_full 0.995
_diffrn_measured_fraction_theta_max 0.995
_diffrn_measurement_details
;
#__ type_ start__ end____ width___ exp.time_
  1 omega  -25.00   25.00   1.0000   45.0000
omega____ theta____ kappa____ phi______ frames
    -      -17.0767  -99.0000  -90.0000 50

#__ type_ start__ end____ width___ exp.time_
  2 omega  -25.00   25.00   1.0000   45.0000
omega____ theta____ kappa____ phi______ frames
    -      -17.0767  -99.0000   90.0000 50

#__ type_ start__ end____ width___ exp.time_
  3 omega  -93.00  -34.00   1.0000   45.0000
omega____ theta____ kappa____ phi______ frames
    -      -17.0767 -179.0000  120.0000 59

#__ type_ start__ end____ width___ exp.time_
  4 omega  -43.00   55.00   1.0000   45.0000
omega____ theta____ kappa____ phi______ frames
    -      -17.0767   38.0000   60.0000 98

#__ type_ start__ end____ width___ exp.time_
  5 omega  -90.00   56.00   1.0000   45.0000
omega____ theta____ kappa____ phi______ frames
    -      -17.0767    0.0000   30.0000 146

#__ type_ start__ end____ width___ exp.time_
  6 omega  -90.00   56.00   1.0000   45.0000
omega____ theta____ kappa____ phi______ frames
    -      -17.0767    0.0000 -120.0000 146

#__ type_ start__ end____ width___ exp.time_
  7 omega  -86.00  -61.00   1.0000   45.0000
omega____ theta____ kappa____ phi______ frames
    -      -17.0767  -57.0000 -150.0000 25

#__ type_ start__ end____ width___ exp.time_
  8 omega  -25.00   25.00   1.0000   45.0000
omega____ theta____ kappa____ phi______ frames
    -      -17.0767  -99.0000 -150.0000 50

#__ type_ start__ end____ width___ exp.time_
  9 omega  -25.00   25.00   1.0000   45.0000
omega____ theta____ kappa____ phi______ frames
    -      -17.0767  -99.0000    0.0000 50

#__ type_ start__ end____ width___ exp.time_
 10 omega  -25.00   62.00   1.0000   45.0000
omega____ theta____ kappa____ phi______ frames
    -       19.7330  -99.0000  120.0000 87

#__ type_ start__ end____ width___ exp.time_
 11 omega  -25.00   62.00   1.0000   45.0000
omega____ theta____ kappa____ phi______ frames
    -       19.7330  -99.0000  -60.0000 87
;
_diffrn_measurement_device 'four-circle diffractometer'
_diffrn_measurement_device_type 'Xcalibur, Eos'
_diffrn_measurement_method '\w scans'
_diffrn_orient_matrix_UB_11 0.0019867000
_diffrn_orient_matrix_UB_12 0.0037097000
_diffrn_orient_matrix_UB_13 -0.0249879000
_diffrn_orient_matrix_UB_21 -0.0398351000
_diffrn_orient_matrix_UB_22 0.0027663000
_diffrn_orient_matrix_UB_23 -0.0018524000
_diffrn_orient_matrix_UB_31 0.0049330000
_diffrn_orient_matrix_UB_32 0.0208114000
_diffrn_orient_matrix_UB_33 0.0047010000
_diffrn_radiation_monochromator graphite
_diffrn_radiation_probe x-ray
_diffrn_radiation_type MoK\a
_diffrn_radiation_wavelength 0.71073
_diffrn_reflns_av_R_equivalents 0.0903
_diffrn_reflns_av_unetI/netI 0.0591
_diffrn_reflns_Laue_measured_fraction_full 0.995
_diffrn_reflns_Laue_measured_fraction_max 0.995
_diffrn_reflns_limit_h_max 20
_diffrn_reflns_limit_h_min -20
_diffrn_reflns_limit_k_max 39
_diffrn_reflns_limit_k_min -39
_diffrn_reflns_limit_l_max 32
_diffrn_reflns_limit_l_min -32
_diffrn_reflns_number 113941
_diffrn_reflns_point_group_measured_fraction_full 0.995
_diffrn_reflns_point_group_measured_fraction_max 0.995
_diffrn_reflns_theta_full 24.713
_diffrn_reflns_theta_max 24.713
_diffrn_reflns_theta_min 3.049
_diffrn_source 'Enhance (Mo) X-ray Source'
_exptl_absorpt_coefficient_mu 0.662
_exptl_absorpt_correction_T_max 0.984
_exptl_absorpt_correction_T_min 0.902
_exptl_absorpt_correction_type analytical
_exptl_absorpt_process_details
;
CrysAlisPro, Agilent Technologies,
Version 1.171.37.34 (release 22-05-2014 CrysAlis171 .NET)
(compiled May 22 2014,16:03:01)
Analytical numeric absorption correction using a multifaceted crystal
			model based on expressions derived by R.C. Clark & J.S. Reid.
(Clark, R. C. & Reid, J. S. (1995). Acta Cryst. A51, 887-897)
Empirical absorption correction using spherical harmonics,
 implemented in SCALE3 ABSPACK scaling algorithm.
;
_exptl_crystal_colour 'clear yellow'
_exptl_crystal_colour_lustre clear
_exptl_crystal_colour_primary yellow
_exptl_crystal_density_diffrn 1.195
_exptl_crystal_description block
_exptl_crystal_F_000 6264
_exptl_crystal_size_max 0.5196
_exptl_crystal_size_mid 0.268
_exptl_crystal_size_min 0.0561
_refine_diff_density_max 1.563
_refine_diff_density_min -1.151
_refine_diff_density_rms 0.109
_refine_ls_extinction_method none
_refine_ls_goodness_of_fit_ref 1.204
_refine_ls_hydrogen_treatment constr
_refine_ls_matrix_type full
_refine_ls_number_parameters 887
_refine_ls_number_reflns 13888
_refine_ls_number_restraints 151
_refine_ls_restrained_S_all 1.205
_refine_ls_R_factor_all 0.1133
_refine_ls_R_factor_gt 0.0859
_refine_ls_shift/su_max 0.002
_refine_ls_shift/su_mean 0.000
_refine_ls_structure_factor_coef Fsqd
_refine_ls_weighting_details 'w=1/[\s^2^(Fo^2^)+276.0661P] where P=(Fo^2^+2Fc^2^)/3'
_refine_ls_weighting_scheme calc
_refine_ls_wR_factor_gt 0.1651
_refine_ls_wR_factor_ref 0.1785
_reflns_Friedel_coverage 0.000
_reflns_number_gt 10626
_reflns_number_total 13888
_reflns_threshold_expression 'I > 2\s(I)'
_cod_data_source_file c9dt03291f2.cif
_cod_data_source_block p15164peakhunting_monoclinic
_cod_depositor_comments 'Adding full bibliography for 7703018--7703028.cif.'
_cod_database_code 7703023
_shelx_shelxl_version_number 2018/3
_chemical_oxdiff_formula 'C156 H186 O12 Ce4'
_shelx_space_group_comment
;
The symmetry employed for this shelxl refinement is uniquely defined
by the following loop, which should always be used as a source of
symmetry information in preference to the above space-group names.
They are only intended as comments.
;
_reflns_odcompleteness_completeness 99.78
_reflns_odcompleteness_iscentric 1
_reflns_odcompleteness_theta 24.66
_olex2_refinement_description
;
1. Fixed Uiso
 At 1.2 times of:
  All C(H) groups, {H34A,H34B,H34C} of C340, All C(H,H) groups, All C(H,H,H,
  H) groups
 At 1.5 times of:
  {H12A,H12B,H12C} of C121, {H12D,H12E,H12F} of C122, {H22A,H22B,H22C} of
  C221, {H24A,H24B,H24C} of C240, {H32G,H32H,H32I} of C323, {H32D,H32E,H32F} of
  C322, {H12G,H12H,H12I} of C123, {H44A,H44B,H44C} of C440, {H22D,H22E,H22F} of
  C222, {H32A,H32B,H32C} of C321, {H22G,H22H,H22I} of C223, {H42D,H42E,H42F} of
  C422, {H42G,H42H,H42I} of C423, {H14A,H14B,H14C} of C140, {H42A,H42B,H42C} of
  C421
2. Restrained distances
 C69-C68
 1.44 with sigma of 0.02
3. Rigid body (RIGU) restrains
 O7, C58, C59, C60, C61
 with sigma for 1-2 distances of 0.004 and sigma for 1-3 distances of 0.004
 O8, C62, C63, C64, C65
 with sigma for 1-2 distances of 0.004 and sigma for 1-3 distances of 0.004
 O12, C76, C77, C78, C79
 with sigma for 1-2 distances of 0.004 and sigma for 1-3 distances of 0.004
 O11, C72, C73, C74, C75
 with sigma for 1-2 distances of 0.004 and sigma for 1-3 distances of 0.004
 O10, C68, C69, C70, C71
 with sigma for 1-2 distances of 0.004 and sigma for 1-3 distances of 0.004
 C72, C73, C74, C75, O11
 with sigma for 1-2 distances of 0.004 and sigma for 1-3 distances of 0.004
 C79, O12, C76, C77, C78
 with sigma for 1-2 distances of 0.004 and sigma for 1-3 distances of 0.004
 C59, C60, C61, C58, O7
 with sigma for 1-2 distances of 0.004 and sigma for 1-3 distances of 0.004
4. Others
 Fixed Sof: H55A(0.5) H55B(0.5) H55C(0.5) H55D(0.5) C56B(0.5) H56A(0.5)
 H56B(0.5) C56A(0.5) H56C(0.5) H56D(0.5) H57C(0.5) H57D(0.5) H57B(0.5) H57A(0.5)
5.a Ternary CH refined with riding coordinates:
 C1(H1), C8(H8)
5.b Secondary CH2 refined with riding coordinates:
 C50(H50A,H50B), C51(H51A,H51B), C52(H52A,H52B), C53(H53A,H53B), C54(H54A,
 H54B), C55(H55A,H55B), C55(H55C,H55D), C56B(H56A,H56B), C56A(H56C,H56D),
 C57(H57C,H57D), C57(H57B,H57A), C58(H58A,H58B), C59(H59A,H59B), C60(H60A,H60B),
  C61(H61A,H61B), C62(H62A,H62B), C63(H63A,H63B), C64(H64A,H64B), C65(H65A,
 H65B), C66(H66A,H66B), C67(H67A,H67B), C72(H72A,H72B), C73(H73A,H73B),
 C74(H74A,H74B), C75(H75A,H75B), C68(H68A,H68B), C69(H69A,H69B), C70(H70A,H70B),
  C71(H71A,H71B), C76(H76A,H76B), C77(H77B,H77A), C78(H78A,H78B), C79(H79A,H79B)
5.c Aromatic/amide H refined with riding coordinates:
 C3(H3), C4(H4), C6(H6), C7(H7), C13(H13), C15(H15), C23(H23), C25(H25),
 C33(H33), C35(H35), C43(H43), C45(H45)
5.d Idealised Me refined as rotating group:
 C121(H12A,H12B,H12C), C122(H12D,H12E,H12F), C123(H12G,H12H,H12I), C140(H14A,
 H14B,H14C), C221(H22A,H22B,H22C), C222(H22D,H22E,H22F), C223(H22G,H22H,H22I),
 C240(H24A,H24B,H24C), C321(H32A,H32B,H32C), C322(H32D,H32E,H32F), C323(H32G,
 H32H,H32I), C340(H34A,H34B,H34C), C421(H42A,H42B,H42C), C422(H42D,H42E,H42F),
 C423(H42G,H42H,H42I), C440(H44A,H44B,H44C)
;
_smtbx_masks_void_probe_radius 1.2
_smtbx_masks_void_truncation_radius 1.2
_olex2_submission_special_instructions 'No special instructions were received'

loop_
_space_group_symop_operation_xyz
'x, y, z'
'-x, y, -z+1/2'
'x+1/2, y+1/2, z'
'-x+1/2, y+1/2, -z+1/2'
'-x, -y, -z'
'x, -y, z-1/2'
'-x+1/2, -y+1/2, -z'
'x+1/2, -y+1/2, z-1/2'

loop_
_atom_site_label
_atom_site_type_symbol
_atom_site_fract_x
_atom_site_fract_y
_atom_site_fract_z
_atom_site_U_iso_or_equiv
_atom_site_adp_type
_atom_site_occupancy
_atom_site_site_symmetry_order
_atom_site_calc_flag
_atom_site_refinement_flags_posn
_atom_site_refinement_flags_adp
_atom_site_refinement_flags_occupancy
_atom_site_disorder_assembly
_atom_site_disorder_group
Ce1 Ce 0.56340(2) 0.84578(2) 0.42897(2) 0.02651(12) Uani 1 1 d . . . . .
K1 K 0.500000 0.86765(7) 0.250000 0.0349(5) Uani 1 2 d S T P . .
O1 O 0.6920(2) 0.84949(14) 0.41616(16) 0.0261(10) Uani 1 1 d . . . . .
O2 O 0.5532(3) 0.78280(13) 0.40151(17) 0.0293(11) Uani 1 1 d . . . . .
O3 O 0.4599(2) 0.88166(13) 0.14475(17) 0.0269(11) Uani 1 1 d . . . . .
O4 O 0.5595(2) 0.84202(14) 0.04391(15) 0.0240(10) Uani 1 1 d . . . . .
O5 O 0.5607(3) 0.90979(16) 0.4813(2) 0.0458(14) Uani 1 1 d . . . . .
O6 O 0.6175(3) 0.81612(18) 0.50879(19) 0.0462(15) Uani 1 1 d . . . . .
C1 C 0.6679(3) 0.7963(2) 0.3372(2) 0.0217(14) Uani 1 1 d . . . . .
H1 H 0.632009 0.814505 0.353424 0.026 Uiso 1 1 calc R . . . .
C2 C 0.6581(3) 0.80667(19) 0.2839(2) 0.0216(14) Uani 1 1 d . . . . .
C3 C 0.6906(3) 0.8423(2) 0.2670(2) 0.0245(14) Uani 1 1 d . . . . .
H3 H 0.723267 0.857534 0.288123 0.029 Uiso 1 1 calc R . . . .
C4 C 0.6763(4) 0.85565(19) 0.2210(2) 0.0244(15) Uani 1 1 d . . . . .
H4 H 0.699423 0.879835 0.210942 0.029 Uiso 1 1 calc R . . . .
C5 C 0.6289(3) 0.83480(19) 0.1884(2) 0.0199(14) Uani 1 1 d . . . . .
C6 C 0.5966(4) 0.79961(19) 0.2050(2) 0.0225(15) Uani 1 1 d . . . . .
H6 H 0.563692 0.784666 0.183797 0.027 Uiso 1 1 calc R . . . .
C7 C 0.6106(4) 0.7856(2) 0.2514(2) 0.0237(15) Uani 1 1 d . . . . .
H7 H 0.587678 0.761289 0.261136 0.028 Uiso 1 1 calc R . . . .
C8 C 0.6079(3) 0.8507(2) 0.1385(2) 0.0217(14) Uani 1 1 d . . . . .
H8 H 0.559141 0.837324 0.128285 0.026 Uiso 1 1 calc R . . . .
C11 C 0.7535(4) 0.8355(2) 0.3966(2) 0.0253(16) Uani 1 1 d . . . . .
C12 C 0.8282(4) 0.8478(2) 0.4128(2) 0.0271(15) Uani 1 1 d . . . . .
C13 C 0.8894(4) 0.8302(2) 0.3914(3) 0.0379(19) Uani 1 1 d . . . . .
H13 H 0.938932 0.837547 0.402971 0.045 Uiso 1 1 calc R . . . .
C14 C 0.8829(4) 0.8028(3) 0.3543(3) 0.040(2) Uani 1 1 d . . . . .
C15 C 0.8101(4) 0.7926(2) 0.3374(3) 0.0342(18) Uani 1 1 d . . . . .
H15 H 0.804005 0.774434 0.311180 0.041 Uiso 1 1 calc R . . . .
C16 C 0.7463(4) 0.8081(2) 0.3577(2) 0.0232(15) Uani 1 1 d . . . . .
C21 C 0.5842(4) 0.74975(19) 0.3828(2) 0.0222(15) Uani 1 1 d . . . . .
C22 C 0.5597(4) 0.7105(2) 0.3946(3) 0.0280(16) Uani 1 1 d . . . . .
C23 C 0.5990(4) 0.6783(2) 0.3771(3) 0.0314(17) Uani 1 1 d . . . . .
H23 H 0.584035 0.652004 0.386142 0.038 Uiso 1 1 calc R . . . .
C24 C 0.6593(5) 0.6819(2) 0.3469(3) 0.0363(18) Uani 1 1 d . . . . .
C25 C 0.6794(4) 0.7203(2) 0.3336(3) 0.0312(17) Uani 1 1 d . . . . .
H25 H 0.718901 0.723628 0.311896 0.037 Uiso 1 1 calc R . . . .
C26 C 0.6437(4) 0.7541(2) 0.3507(2) 0.0240(15) Uani 1 1 d . . . . .
C31 C 0.5156(4) 0.9088(2) 0.1469(2) 0.0239(15) Uani 1 1 d . . . . .
C32 C 0.5014(4) 0.9502(2) 0.1566(3) 0.0305(17) Uani 1 1 d . . . . .
C33 C 0.5635(4) 0.9761(2) 0.1565(3) 0.0350(18) Uani 1 1 d . . . . .
H33 H 0.554974 1.003785 0.162728 0.042 Uiso 1 1 calc R . . . .
C34 C 0.6364(4) 0.9642(2) 0.1478(3) 0.0358(18) Uani 1 1 d . . . . .
C35 C 0.6487(4) 0.9237(2) 0.1395(3) 0.0286(16) Uani 1 1 d . . . . .
H35 H 0.698303 0.914890 0.132957 0.034 Uiso 1 1 calc R . . . .
C36 C 0.5909(4) 0.8956(2) 0.1405(2) 0.0232(15) Uani 1 1 d . . . . .
C41 C 0.6340(3) 0.83724(19) 0.0520(2) 0.0220(15) Uani 1 1 d . . . . .
C42 C 0.6843(4) 0.8287(2) 0.0152(3) 0.0293(16) Uani 1 1 d . . . . .
C43 C 0.7614(4) 0.8251(2) 0.0284(3) 0.0314(17) Uani 1 1 d . . . . .
H43 H 0.795603 0.819562 0.003882 0.038 Uiso 1 1 calc R . . . .
C44 C 0.7905(4) 0.8290(2) 0.0749(3) 0.0331(17) Uani 1 1 d . . . . .
C45 C 0.7407(4) 0.8368(2) 0.1107(3) 0.0299(17) Uani 1 1 d . . . . .
H45 H 0.759642 0.839438 0.142976 0.036 Uiso 1 1 calc R . . . .
C46 C 0.6633(3) 0.84073(19) 0.1002(2) 0.0212(14) Uani 1 1 d . . . . .
C50 C 0.4922(5) 0.9334(2) 0.4831(3) 0.049(2) Uani 1 1 d . . . . .
H50A H 0.446719 0.916370 0.477626 0.058 Uiso 1 1 calc R . . . .
H50B H 0.491403 0.955024 0.458586 0.058 Uiso 1 1 calc R . . . .
C51 C 0.4955(6) 0.9510(3) 0.5336(4) 0.065(3) Uani 1 1 d . . . . .
H51A H 0.471112 0.977757 0.533945 0.077 Uiso 1 1 calc R . . . .
H51B H 0.469922 0.933047 0.556130 0.077 Uiso 1 1 calc R . . . .
C52 C 0.5777(7) 0.9540(4) 0.5464(5) 0.095(4) Uani 1 1 d . . . . .
H52A H 0.594259 0.982393 0.545414 0.114 Uiso 1 1 calc R . . . .
H52B H 0.588570 0.943494 0.579253 0.114 Uiso 1 1 calc R . . . .
C53 C 0.6180(6) 0.9300(3) 0.5110(4) 0.065(3) Uani 1 1 d . . . . .
H53A H 0.649172 0.947598 0.491223 0.078 Uiso 1 1 calc R . . . .
H53B H 0.651705 0.910082 0.527646 0.078 Uiso 1 1 calc R . . . .
C54 C 0.6744(5) 0.7846(3) 0.5067(3) 0.046(2) Uani 1 1 d . . . . .
H54A H 0.719217 0.794509 0.490167 0.055 Uiso 1 1 calc R . . . .
H54B H 0.653449 0.761061 0.488864 0.055 Uiso 1 1 calc R . . . .
C55 C 0.6958(7) 0.7734(4) 0.5575(4) 0.083(4) Uani 1 1 d . . . . .
H55A H 0.741525 0.788054 0.569686 0.100 Uiso 0.5 1 calc R . . A 1
H55B H 0.704411 0.744109 0.560945 0.100 Uiso 0.5 1 calc R . . A 1
H55C H 0.674211 0.746974 0.565799 0.100 Uiso 0.5 1 calc R . . B 2
H55D H 0.751584 0.772387 0.562881 0.100 Uiso 0.5 1 calc R . . B 2
C56B C 0.6215(12) 0.7875(7) 0.5839(8) 0.052(5) Uani 0.5 1 d . . . C 1
H56A H 0.580372 0.767406 0.580469 0.062 Uiso 0.5 1 calc R . . C 1
H56B H 0.632672 0.793133 0.618395 0.062 Uiso 0.5 1 calc R . . C 1
C56A C 0.6625(16) 0.8061(9) 0.5859(8) 0.079(8) Uani 0.5 1 d . . . C 2
H56C H 0.643362 0.795192 0.616143 0.095 Uiso 0.5 1 calc R . . C 2
H56D H 0.701359 0.826718 0.594172 0.095 Uiso 0.5 1 calc R . . C 2
C57 C 0.6036(6) 0.8228(4) 0.5581(3) 0.076(4) Uani 1 1 d . . . . .
H57C H 0.600405 0.852028 0.564520 0.091 Uiso 0.5 1 calc R . . C 2
H57D H 0.554968 0.810299 0.566150 0.091 Uiso 0.5 1 calc R . . C 2
H57B H 0.635241 0.845373 0.570719 0.091 Uiso 0.5 1 calc R . . C 1
H57A H 0.549708 0.829866 0.561651 0.091 Uiso 0.5 1 calc R . . C 1
C120 C 0.8408(4) 0.8810(2) 0.4502(3) 0.0376(19) Uani 1 1 d . . . . .
C121 C 0.8002(5) 0.9197(2) 0.4331(4) 0.055(3) Uani 1 1 d . . . . .
H12A H 0.821212 0.928694 0.402924 0.083 Uiso 1 1 calc GR . . . .
H12B H 0.807719 0.940634 0.457525 0.083 Uiso 1 1 calc GR . . . .
H12C H 0.745921 0.914330 0.427790 0.083 Uiso 1 1 calc GR . . . .
C122 C 0.9256(4) 0.8919(3) 0.4590(3) 0.050(2) Uani 1 1 d . . . . .
H12D H 0.953853 0.868075 0.470019 0.074 Uiso 1 1 calc GR . . . .
H12E H 0.930476 0.912985 0.483604 0.074 Uiso 1 1 calc GR . . . .
H12F H 0.945948 0.901736 0.429061 0.074 Uiso 1 1 calc GR . . . .
C123 C 0.8100(5) 0.8688(3) 0.4989(3) 0.047(2) Uani 1 1 d . . . . .
H12G H 0.755724 0.862865 0.494723 0.071 Uiso 1 1 calc GR . . . .
H12H H 0.817581 0.890965 0.521787 0.071 Uiso 1 1 calc GR . . . .
H12I H 0.836914 0.844928 0.511095 0.071 Uiso 1 1 calc GR . . . .
C140 C 0.9525(5) 0.7849(3) 0.3320(4) 0.068(3) Uani 1 1 d . . . . .
H14A H 0.972009 0.762619 0.351982 0.102 Uiso 1 1 calc GR . . . .
H14B H 0.991741 0.805601 0.330008 0.102 Uiso 1 1 calc GR . . . .
H14C H 0.938608 0.774968 0.299678 0.102 Uiso 1 1 calc GR . . . .
C220 C 0.4910(4) 0.7041(2) 0.4262(3) 0.0375(19) Uani 1 1 d . . . . .
C221 C 0.4217(5) 0.7279(3) 0.4065(4) 0.056(3) Uani 1 1 d . . . . .
H22A H 0.433372 0.756728 0.407120 0.085 Uiso 1 1 calc GR . . . .
H22B H 0.378464 0.722682 0.426432 0.085 Uiso 1 1 calc GR . . . .
H22C H 0.409027 0.719573 0.373354 0.085 Uiso 1 1 calc GR . . . .
C222 C 0.5122(5) 0.7181(2) 0.4779(3) 0.046(2) Uani 1 1 d . . . . .
H22D H 0.557353 0.703633 0.490061 0.069 Uiso 1 1 calc GR . . . .
H22E H 0.469955 0.712582 0.498544 0.069 Uiso 1 1 calc GR . . . .
H22F H 0.522575 0.747047 0.477828 0.069 Uiso 1 1 calc GR . . . .
C223 C 0.4673(5) 0.6600(2) 0.4282(3) 0.050(2) Uani 1 1 d . . . . .
H22G H 0.451274 0.650901 0.395823 0.075 Uiso 1 1 calc GR . . . .
H22H H 0.425114 0.657140 0.449567 0.075 Uiso 1 1 calc GR . . . .
H22I H 0.510251 0.643762 0.440336 0.075 Uiso 1 1 calc GR . . . .
C240 C 0.7001(6) 0.6452(2) 0.3297(4) 0.058(3) Uani 1 1 d . . . . .
H24A H 0.719882 0.629713 0.357478 0.087 Uiso 1 1 calc GR . . . .
H24B H 0.742177 0.653454 0.310197 0.087 Uiso 1 1 calc GR . . . .
H24C H 0.664750 0.628484 0.310286 0.087 Uiso 1 1 calc GR . . . .
C320 C 0.4222(4) 0.9659(2) 0.1661(3) 0.0343(18) Uani 1 1 d . . . . .
C321 C 0.4220(5) 1.0105(3) 0.1793(4) 0.061(3) Uani 1 1 d . . . . .
H32A H 0.457600 1.015257 0.206719 0.092 Uiso 1 1 calc GR . . . .
H32B H 0.370896 1.018525 0.187809 0.092 Uiso 1 1 calc GR . . . .
H32C H 0.437292 1.026446 0.151756 0.092 Uiso 1 1 calc GR . . . .
C322 C 0.3705(5) 0.9610(3) 0.1215(3) 0.051(2) Uani 1 1 d . . . . .
H32D H 0.392568 0.974852 0.094415 0.076 Uiso 1 1 calc GR . . . .
H32E H 0.320683 0.972535 0.127254 0.076 Uiso 1 1 calc GR . . . .
H32F H 0.364745 0.932331 0.113861 0.076 Uiso 1 1 calc GR . . . .
C323 C 0.3888(5) 0.9434(3) 0.2082(3) 0.048(2) Uani 1 1 d . . . . .
H32G H 0.386174 0.914613 0.200883 0.072 Uiso 1 1 calc GR . . . .
H32H H 0.337743 0.953570 0.213407 0.072 Uiso 1 1 calc GR . . . .
H32I H 0.421088 0.947628 0.237338 0.072 Uiso 1 1 calc GR . . . .
C340 C 0.7012(5) 0.9939(3) 0.1490(4) 0.053(2) Uani 1 1 d . . . . .
H34A H 0.684548 1.019341 0.162879 0.064 Uiso 1 1 calc GR . . . .
H34B H 0.717245 0.998607 0.116305 0.064 Uiso 1 1 calc GR . . . .
H34C H 0.743753 0.983076 0.168789 0.064 Uiso 1 1 calc GR . . . .
C420 C 0.6562(4) 0.8229(3) -0.0369(3) 0.0389(19) Uani 1 1 d . . . . .
C421 C 0.7209(5) 0.8148(4) -0.0708(3) 0.077(4) Uani 1 1 d . . . . .
H42A H 0.757955 0.836748 -0.068036 0.115 Uiso 1 1 calc GR . . . .
H42B H 0.700295 0.813189 -0.103980 0.115 Uiso 1 1 calc GR . . . .
H42C H 0.745796 0.789398 -0.061889 0.115 Uiso 1 1 calc GR . . . .
C422 C 0.6130(5) 0.8601(3) -0.0555(3) 0.050(2) Uani 1 1 d . . . . .
H42D H 0.568528 0.864364 -0.036355 0.075 Uiso 1 1 calc GR . . . .
H42E H 0.596745 0.856033 -0.089223 0.075 Uiso 1 1 calc GR . . . .
H42F H 0.646230 0.883657 -0.052729 0.075 Uiso 1 1 calc GR . . . .
C423 C 0.6027(5) 0.7872(3) -0.0405(3) 0.054(2) Uani 1 1 d . . . . .
H42G H 0.629812 0.762864 -0.029993 0.081 Uiso 1 1 calc GR . . . .
H42H H 0.583795 0.783981 -0.073925 0.081 Uiso 1 1 calc GR . . . .
H42I H 0.559924 0.791815 -0.019986 0.081 Uiso 1 1 calc GR . . . .
C440 C 0.8753(4) 0.8261(3) 0.0866(3) 0.049(2) Uani 1 1 d . . . . .
H44A H 0.886172 0.834780 0.119840 0.073 Uiso 1 1 calc GR . . . .
H44B H 0.902415 0.843493 0.064755 0.073 Uiso 1 1 calc GR . . . .
H44C H 0.891903 0.798259 0.082800 0.073 Uiso 1 1 calc GR . . . .
K2 K 1.000000 1.01739(11) 0.250000 0.0820(11) Uani 1 2 d S T P . .
O1AA O 1.000000 1.1035(3) 0.250000 0.081(3) Uani 1 2 d S T P . .
O7 O 1.0323(6) 1.0126(3) 0.3466(3) 0.100(3) Uani 1 1 d . U . . .
O8 O 0.8594(7) 1.0416(3) 0.2931(4) 0.120(3) Uani 1 1 d . U . . .
O11 O 0.8934(9) 0.9518(4) 0.2405(5) 0.176(6) Uani 1 1 d . U . . .
C58 C 1.0825(10) 1.0395(5) 0.3638(6) 0.125(6) Uani 1 1 d . U . . .
H58A H 1.074349 1.065575 0.347146 0.151 Uiso 1 1 calc R . . . .
H58B H 1.134554 1.030238 0.357961 0.151 Uiso 1 1 calc R . . . .
C59 C 1.0739(18) 1.0443(7) 0.4129(8) 0.219(13) Uani 1 1 d . U . . .
H59A H 1.054263 1.071526 0.419418 0.263 Uiso 1 1 calc R . . . .
H59B H 1.123626 1.041275 0.430438 0.263 Uiso 1 1 calc R . . . .
C60 C 1.0224(14) 1.0148(8) 0.4290(6) 0.177(9) Uani 1 1 d . U . . .
H60A H 0.974532 1.027141 0.438811 0.212 Uiso 1 1 calc R . . . .
H60B H 1.045028 0.998989 0.456212 0.212 Uiso 1 1 calc R . . . .
C61 C 1.0105(11) 0.9902(6) 0.3864(6) 0.145(7) Uani 1 1 d . U . . .
H61A H 1.041123 0.965337 0.389450 0.173 Uiso 1 1 calc R . . . .
H61B H 0.956419 0.982552 0.382313 0.173 Uiso 1 1 calc R . . . .
C62 C 0.8343(11) 1.0476(6) 0.3390(6) 0.151(7) Uani 1 1 d . U . . .
H62A H 0.877766 1.054992 0.360954 0.181 Uiso 1 1 calc R . . . .
H62B H 0.812374 1.022280 0.350912 0.181 Uiso 1 1 calc R . . . .
C63 C 0.7778(11) 1.0790(6) 0.3392(8) 0.154(7) Uani 1 1 d . U . . .
H63A H 0.799927 1.104550 0.351557 0.185 Uiso 1 1 calc R . . . .
H63B H 0.734977 1.071350 0.359013 0.185 Uiso 1 1 calc R . . . .
C64 C 0.7537(10) 1.0825(6) 0.2887(8) 0.148(7) Uani 1 1 d . U . . .
H64A H 0.763584 1.109892 0.276651 0.178 Uiso 1 1 calc R . . . .
H64B H 0.698821 1.076738 0.284081 0.178 Uiso 1 1 calc R . . . .
C65 C 0.7983(12) 1.0528(6) 0.2635(7) 0.152(7) Uani 1 1 d . U . . .
H65A H 0.766683 1.028954 0.255208 0.183 Uiso 1 1 calc R . . . .
H65B H 0.816166 1.064424 0.233315 0.183 Uiso 1 1 calc R . . . .
C66 C 0.9722(8) 1.1282(4) 0.2860(4) 0.088(4) Uani 1 1 d . . . . .
H66A H 1.005429 1.126264 0.315546 0.105 Uiso 1 1 calc R . . . .
H66B H 0.920582 1.119545 0.293844 0.105 Uiso 1 1 calc R . . . .
C67 C 0.9705(8) 1.1704(3) 0.2680(4) 0.100(5) Uani 1 1 d . . . . .
H67A H 0.920212 1.177198 0.253033 0.120 Uiso 1 1 calc R . . . .
H67B H 0.982938 1.189681 0.294247 0.120 Uiso 1 1 calc R . . . .
C72 C 0.8679(16) 0.9388(6) 0.2815(8) 0.198(11) Uani 1 1 d . U . . .
H72A H 0.812575 0.943365 0.282068 0.238 Uiso 1 1 calc R . . . .
H72B H 0.892704 0.953746 0.308618 0.238 Uiso 1 1 calc R . . . .
C73 C 0.8829(10) 0.8993(5) 0.2862(6) 0.131(6) Uani 1 1 d . U . . .
H73A H 0.842202 0.885866 0.303545 0.157 Uiso 1 1 calc R . . . .
H73B H 0.931457 0.895277 0.304757 0.157 Uiso 1 1 calc R . . . .
C74 C 0.8875(8) 0.8820(5) 0.2376(6) 0.116(5) Uani 1 1 d . U . . .
H74A H 0.844377 0.863802 0.229748 0.139 Uiso 1 1 calc R . . . .
H74B H 0.935651 0.867347 0.234057 0.139 Uiso 1 1 calc R . . . .
C75 C 0.8837(10) 0.9193(6) 0.2072(7) 0.135(5) Uani 1 1 d . U . . .
H75A H 0.924473 0.919294 0.184000 0.162 Uiso 1 1 calc R . . . .
H75B H 0.834154 0.921228 0.189296 0.162 Uiso 1 1 calc R . . . .
O10 O 0.7484(8) 0.7080(4) 0.2032(5) 0.158(5) Uani 1 1 d . U . . .
C68 C 0.8132(10) 0.6921(5) 0.2279(7) 0.140(7) Uani 1 1 d D U . . .
H68A H 0.805039 0.691401 0.262856 0.168 Uiso 1 1 calc R . . . .
H68B H 0.822263 0.664283 0.217018 0.168 Uiso 1 1 calc R . . . .
C69 C 0.8743(11) 0.7152(6) 0.2195(8) 0.164(8) Uani 1 1 d D U . . .
H69A H 0.909881 0.699805 0.200182 0.197 Uiso 1 1 calc R . . . .
H69B H 0.900778 0.722201 0.250473 0.197 Uiso 1 1 calc R . . . .
C70 C 0.8537(9) 0.7503(5) 0.1953(6) 0.123(5) Uani 1 1 d . U . . .
H70A H 0.879596 0.752087 0.164565 0.148 Uiso 1 1 calc R . . . .
H70B H 0.867498 0.774124 0.215055 0.148 Uiso 1 1 calc R . . . .
C71 C 0.7736(8) 0.7481(4) 0.1867(5) 0.094(4) Uani 1 1 d . U . . .
H71A H 0.760473 0.751516 0.151973 0.112 Uiso 1 1 calc R . . . .
H71B H 0.748349 0.769594 0.204555 0.112 Uiso 1 1 calc R . . . .
O12 O 0.7977(9) 0.9359(5) 0.0418(5) 0.202(7) Uani 1 1 d . U . . .
C76 C 0.7358(11) 0.9603(7) 0.0175(7) 0.174(9) Uani 1 1 d . U . . .
H76A H 0.686614 0.946092 0.018349 0.209 Uiso 1 1 calc R . . . .
H76B H 0.731096 0.986714 0.033472 0.209 Uiso 1 1 calc R . . . .
C77 C 0.7571(10) 0.9651(6) -0.0295(7) 0.142(6) Uani 1 1 d . U . . .
H77B H 0.725841 0.947506 -0.051127 0.170 Uiso 1 1 calc R . . . .
H77A H 0.748663 0.993308 -0.039771 0.170 Uiso 1 1 calc R . . . .
C78 C 0.8318(9) 0.9555(5) -0.0324(6) 0.121(5) Uani 1 1 d . U . . .
H78A H 0.841769 0.945766 -0.065114 0.145 Uiso 1 1 calc R . . . .
H78B H 0.863795 0.979385 -0.025489 0.145 Uiso 1 1 calc R . . . .
C79 C 0.8477(11) 0.9265(5) 0.0001(7) 0.157(8) Uani 1 1 d . U . . .
H79A H 0.901919 0.927181 0.010687 0.189 Uiso 1 1 calc R . . . .
H79B H 0.835605 0.899661 -0.013531 0.189 Uiso 1 1 calc R . . . .

loop_
_atom_site_aniso_label
_atom_site_aniso_U_11
_atom_site_aniso_U_22
_atom_site_aniso_U_33
_atom_site_aniso_U_23
_atom_site_aniso_U_13
_atom_site_aniso_U_12
Ce1 0.0221(2) 0.0302(2) 0.0271(2) 0.00004(19) -0.00026(14) 0.0019(2)
K1 0.0259(12) 0.0335(13) 0.0460(14) 0.000 0.0114(10) 0.000
O1 0.014(2) 0.030(3) 0.034(3) -0.004(2) 0.0013(19) 0.001(2)
O2 0.025(3) 0.024(3) 0.040(3) 0.000(2) 0.008(2) 0.002(2)
O3 0.014(2) 0.026(3) 0.041(3) -0.008(2) 0.000(2) -0.003(2)
O4 0.016(2) 0.028(3) 0.028(2) 0.003(2) 0.0046(18) -0.002(2)
O5 0.040(3) 0.037(3) 0.060(4) -0.017(3) -0.001(3) 0.000(3)
O6 0.039(3) 0.065(4) 0.034(3) 0.011(3) 0.002(3) 0.021(3)
C1 0.010(3) 0.027(4) 0.029(4) -0.002(3) 0.006(3) 0.003(3)
C2 0.010(3) 0.026(4) 0.029(4) 0.001(3) 0.003(3) 0.001(3)
C3 0.014(3) 0.032(4) 0.027(4) -0.001(3) -0.005(3) -0.004(3)
C4 0.017(3) 0.025(4) 0.031(4) 0.001(3) 0.005(3) -0.009(3)
C5 0.004(3) 0.029(4) 0.027(4) 0.000(3) 0.004(3) 0.005(2)
C6 0.016(3) 0.025(4) 0.026(4) 0.000(3) 0.000(3) -0.006(3)
C7 0.011(3) 0.023(3) 0.037(4) -0.001(3) 0.002(3) -0.003(3)
C8 0.012(3) 0.033(4) 0.020(3) -0.004(3) 0.002(2) 0.001(3)
C11 0.012(3) 0.036(4) 0.028(4) 0.010(3) 0.001(3) 0.002(3)
C12 0.020(3) 0.032(4) 0.029(4) 0.004(3) -0.004(3) -0.002(3)
C13 0.013(4) 0.057(5) 0.043(5) 0.003(4) -0.007(3) -0.001(3)
C14 0.018(4) 0.058(5) 0.045(5) -0.006(4) -0.001(3) 0.002(4)
C15 0.021(4) 0.048(5) 0.034(4) -0.003(4) -0.001(3) 0.008(3)
C16 0.012(3) 0.036(4) 0.022(4) 0.003(3) -0.003(3) 0.003(3)
C21 0.013(3) 0.025(4) 0.029(4) 0.006(3) -0.002(3) -0.001(3)
C22 0.023(4) 0.026(4) 0.035(4) 0.003(3) -0.004(3) 0.001(3)
C23 0.038(4) 0.017(4) 0.039(4) 0.002(3) -0.005(3) 0.000(3)
C24 0.040(5) 0.030(4) 0.039(5) -0.001(3) 0.001(4) 0.007(4)
C25 0.027(4) 0.032(4) 0.035(4) 0.000(3) 0.003(3) 0.003(3)
C26 0.017(4) 0.026(4) 0.028(4) 0.003(3) -0.007(3) -0.002(3)
C31 0.027(4) 0.023(4) 0.021(4) 0.000(3) 0.000(3) 0.004(3)
C32 0.029(4) 0.031(4) 0.032(4) 0.002(3) 0.001(3) 0.001(3)
C33 0.035(5) 0.025(4) 0.044(5) 0.003(3) -0.007(4) 0.004(3)
C34 0.029(4) 0.036(4) 0.043(5) 0.009(4) -0.003(3) -0.003(3)
C35 0.015(4) 0.033(4) 0.038(4) 0.008(3) 0.001(3) 0.004(3)
C36 0.026(4) 0.026(4) 0.017(3) 0.004(3) -0.002(3) 0.001(3)
C41 0.007(3) 0.028(4) 0.032(4) 0.000(3) 0.007(3) -0.001(3)
C42 0.017(4) 0.040(4) 0.032(4) 0.001(3) 0.005(3) -0.004(3)
C43 0.017(4) 0.042(4) 0.036(4) -0.005(3) 0.014(3) -0.002(3)
C44 0.021(4) 0.040(4) 0.038(4) 0.000(3) 0.003(3) 0.005(3)
C45 0.024(4) 0.039(4) 0.027(4) -0.002(3) 0.003(3) 0.000(3)
C46 0.012(3) 0.025(4) 0.027(4) 0.002(3) 0.003(3) 0.005(3)
C50 0.050(6) 0.031(4) 0.066(6) -0.006(4) 0.005(5) 0.004(4)
C51 0.077(8) 0.045(6) 0.073(7) -0.019(5) 0.020(6) 0.002(5)
C52 0.090(10) 0.106(10) 0.088(9) -0.053(8) -0.016(7) 0.022(8)
C53 0.053(6) 0.073(7) 0.069(7) -0.026(6) -0.005(5) -0.009(5)
C54 0.047(5) 0.049(5) 0.041(5) -0.002(4) -0.006(4) 0.012(4)
C55 0.098(9) 0.099(9) 0.054(7) 0.016(6) -0.004(6) 0.063(8)
C56B 0.049(14) 0.056(14) 0.049(12) 0.019(10) -0.005(11) 0.005(10)
C56A 0.09(2) 0.11(2) 0.044(13) -0.006(14) -0.016(14) 0.046(17)
C57 0.069(7) 0.125(10) 0.034(5) 0.010(6) 0.003(5) 0.042(7)
C120 0.023(4) 0.041(5) 0.048(5) -0.003(4) -0.006(3) -0.002(3)
C121 0.034(5) 0.038(5) 0.094(8) -0.004(5) -0.014(5) -0.002(4)
C122 0.025(5) 0.062(6) 0.061(6) -0.006(5) -0.011(4) -0.008(4)
C123 0.031(5) 0.064(6) 0.046(5) -0.017(4) -0.001(4) -0.004(4)
C140 0.023(5) 0.103(8) 0.079(7) -0.034(6) 0.005(5) 0.009(5)
C220 0.021(4) 0.038(4) 0.055(5) 0.012(4) 0.007(4) -0.002(3)
C221 0.022(4) 0.055(6) 0.093(8) 0.017(5) 0.013(5) -0.003(4)
C222 0.050(5) 0.038(5) 0.051(5) 0.000(4) 0.022(4) -0.008(4)
C223 0.043(5) 0.037(5) 0.070(6) 0.009(4) 0.011(4) -0.015(4)
C240 0.076(7) 0.034(5) 0.067(6) -0.002(4) 0.026(5) 0.014(5)
C320 0.030(4) 0.029(4) 0.043(5) -0.005(3) 0.001(3) 0.008(3)
C321 0.040(5) 0.039(5) 0.104(8) -0.017(5) 0.006(5) 0.010(4)
C322 0.026(5) 0.061(6) 0.065(6) -0.006(5) -0.011(4) 0.017(4)
C323 0.030(5) 0.052(5) 0.063(6) -0.003(4) 0.015(4) 0.022(4)
C340 0.034(5) 0.040(5) 0.085(7) 0.008(5) -0.005(5) -0.010(4)
C420 0.021(4) 0.063(6) 0.033(4) -0.006(4) 0.007(3) 0.001(4)
C421 0.045(6) 0.151(11) 0.035(5) -0.025(6) 0.011(4) 0.001(7)
C422 0.051(6) 0.066(6) 0.032(5) 0.004(4) 0.000(4) -0.006(5)
C423 0.049(6) 0.063(6) 0.049(5) -0.022(5) -0.002(4) -0.005(5)
C440 0.025(4) 0.074(6) 0.048(5) -0.007(5) 0.004(4) 0.008(4)
K2 0.126(3) 0.063(2) 0.057(2) 0.000 0.003(2) 0.000
O1AA 0.114(10) 0.052(6) 0.078(8) 0.000 0.012(7) 0.000
O7 0.124(8) 0.109(7) 0.066(5) -0.002(4) -0.006(5) -0.031(6)
O8 0.129(9) 0.114(8) 0.118(8) 0.007(7) 0.014(6) 0.009(6)
O11 0.245(16) 0.104(8) 0.186(13) 0.004(7) 0.099(12) -0.043(9)
C58 0.133(14) 0.110(11) 0.131(11) 0.014(9) -0.016(10) -0.041(9)
C59 0.36(3) 0.164(19) 0.128(13) -0.063(14) -0.046(16) -0.046(18)
C60 0.21(2) 0.25(2) 0.067(8) 0.017(11) 0.026(12) 0.065(17)
C61 0.157(16) 0.164(15) 0.113(11) 0.039(9) -0.001(11) -0.048(12)
C62 0.153(17) 0.183(19) 0.117(9) 0.017(12) 0.023(10) 0.030(12)
C63 0.130(16) 0.159(17) 0.177(14) 0.003(13) 0.051(13) -0.001(11)
C64 0.106(12) 0.145(15) 0.197(15) 0.079(13) 0.043(12) 0.001(10)
C65 0.163(16) 0.158(17) 0.134(12) 0.014(12) -0.018(11) -0.003(12)
C66 0.097(10) 0.083(9) 0.084(9) -0.022(7) 0.016(7) -0.013(8)
C67 0.138(15) 0.065(7) 0.092(11) -0.020(6) -0.041(8) 0.026(8)
C72 0.32(3) 0.110(11) 0.173(15) 0.008(10) 0.105(18) -0.013(16)
C73 0.128(14) 0.111(10) 0.152(11) 0.019(8) -0.018(11) -0.049(10)
C74 0.054(8) 0.104(9) 0.188(14) -0.020(8) -0.019(9) -0.012(7)
C75 0.104(12) 0.162(13) 0.138(11) 0.004(8) -0.005(11) 0.014(12)
O10 0.149(9) 0.141(9) 0.186(12) 0.039(9) 0.024(9) -0.006(8)
C68 0.154(13) 0.092(11) 0.175(17) 0.056(11) 0.024(13) 0.042(10)
C69 0.142(12) 0.132(15) 0.21(2) 0.021(13) -0.059(15) 0.002(10)
C70 0.107(9) 0.123(12) 0.140(14) 0.007(10) 0.009(10) -0.016(9)
C71 0.096(8) 0.085(8) 0.103(10) 0.003(7) 0.036(8) 0.019(7)
O12 0.206(15) 0.221(15) 0.185(12) 0.061(11) 0.083(11) 0.083(12)
C76 0.119(15) 0.24(2) 0.165(16) -0.016(15) 0.042(12) 0.068(14)
C77 0.117(11) 0.130(14) 0.180(14) 0.032(13) 0.014(11) -0.008(11)
C78 0.109(10) 0.129(13) 0.129(12) 0.024(9) 0.049(10) -0.016(10)
C79 0.145(15) 0.120(14) 0.214(19) 0.042(12) 0.089(14) 0.048(11)

loop_
_atom_type_symbol
_atom_type_description
_atom_type_scat_dispersion_real
_atom_type_scat_dispersion_imag
_atom_type_scat_source
C C 0.0033 0.0016 'International Tables Vol C Tables 4.2.6.8 and 6.1.1.4'
H H 0.0000 0.0000 'International Tables Vol C Tables 4.2.6.8 and 6.1.1.4'
Ce Ce -0.2486 2.6331 'International Tables Vol C Tables 4.2.6.8 and 6.1.1.4'
K K 0.2009 0.2494 'International Tables Vol C Tables 4.2.6.8 and 6.1.1.4'
O O 0.0106 0.0060 'International Tables Vol C Tables 4.2.6.8 and 6.1.1.4'

loop_
_exptl_crystal_face_index_h
_exptl_crystal_face_index_k
_exptl_crystal_face_index_l
_exptl_crystal_face_perp_dist
_exptl_oxdiff_crystal_face_indexfrac_h
_exptl_oxdiff_crystal_face_indexfrac_k
_exptl_oxdiff_crystal_face_indexfrac_l
_exptl_oxdiff_crystal_face_x
_exptl_oxdiff_crystal_face_y
_exptl_oxdiff_crystal_face_z
0 45 10 0.0281 -0.0000 44.9998 10.0000 -0.0829 0.1060 0.9835
0 -45 -10 0.0281 0.0000 -44.9998 -10.0000 0.0829 -0.1060 -0.9835
-20 -7 23 0.1340 -20.0000 -7.0001 23.0001 -0.6404 0.7347 -0.1362
20 7 -23 0.1340 20.0000 7.0001 -23.0001 0.6404 -0.7347 0.1362
-3 -3 -39 0.1487 -3.0000 -3.0000 -38.9999 0.9574 0.1834 -0.2606
3 3 39 0.1487 3.0000 3.0000 38.9999 -0.9574 -0.1834 0.2606

loop_
_geom_angle_atom_site_label_1
_geom_angle_atom_site_label_2
_geom_angle_atom_site_label_3
_geom_angle
_geom_angle_site_symmetry_1
_geom_angle_site_symmetry_3
O1 Ce1 O3 88.46(15) . 2_655
O1 Ce1 O4 169.98(15) . 2_655
O1 Ce1 O5 94.97(17) . .
O1 Ce1 O6 79.98(17) . .
O2 Ce1 O1 93.53(17) . .
O2 Ce1 O3 99.54(17) . 2_655
O2 Ce1 O4 89.92(16) . 2_655
O2 Ce1 O5 164.37(18) . .
O2 Ce1 O6 87.55(18) . .
O3 Ce1 O5 93.78(17) 2_655 .
O3 Ce1 O6 166.82(17) 2_655 .
O4 Ce1 O3 100.25(15) 2_655 2_655
O4 Ce1 O5 79.63(17) 2_655 .
O4 Ce1 O6 90.79(16) 2_655 .
O6 Ce1 O5 81.06(19) . .
O3 K1 O3 162.24(19) 2_655 .
O3 K1 C4 94.33(14) . 2_655
O3 K1 C4 87.83(14) 2_655 2_655
O3 K1 C4 87.83(14) . .
O3 K1 C4 94.33(14) 2_655 .
O3 K1 C5 70.34(14) . .
O3 K1 C5 70.34(14) 2_655 2_655
O3 K1 C5 116.42(14) 2_655 .
O3 K1 C5 116.42(14) . 2_655
O3 K1 C6 80.26(15) 2_655 2_655
O3 K1 C6 113.11(15) . 2_655
O3 K1 C6 80.26(15) . .
O3 K1 C6 113.11(15) 2_655 .
O3 K1 C7 104.29(15) 2_655 2_655
O3 K1 C7 104.29(15) . .
O3 K1 C7 90.24(14) . 2_655
O3 K1 C7 90.24(14) 2_655 .
O3 K1 C31 141.09(16) 2_655 .
O3 K1 C31 24.51(14) . .
O3 K1 C31 141.09(16) . 2_655
O3 K1 C31 24.50(14) 2_655 2_655
C4 K1 C4 166.0(2) . 2_655
C4 K1 C7 49.04(16) . .
C4 K1 C7 117.22(17) 2_655 .
C4 K1 C7 117.22(17) . 2_655
C4 K1 C7 49.04(16) 2_655 2_655
C5 K1 C4 145.16(17) 2_655 .
C5 K1 C4 24.99(16) 2_655 2_655
C5 K1 C4 24.99(16) . .
C5 K1 C4 145.16(17) . 2_655
C5 K1 C5 138.9(2) . 2_655
C5 K1 C6 113.12(18) 2_655 .
C5 K1 C6 25.75(16) 2_655 2_655
C5 K1 C6 113.11(18) . 2_655
C5 K1 C6 25.75(16) . .
C5 K1 C7 98.52(17) . 2_655
C5 K1 C7 43.96(16) . .
C5 K1 C7 98.52(17) 2_655 .
C5 K1 C7 43.96(16) 2_655 2_655
C5 K1 C31 63.93(16) . .
C5 K1 C31 63.93(16) 2_655 2_655
C5 K1 C31 137.69(17) 2_655 .
C5 K1 C31 137.68(17) . 2_655
C6 K1 C4 43.27(16) . .
C6 K1 C4 123.51(18) . 2_655
C6 K1 C4 43.27(16) 2_655 2_655
C6 K1 C4 123.51(17) 2_655 .
C6 K1 C6 87.4(2) . 2_655
C6 K1 C7 24.33(16) . .
C6 K1 C7 74.63(17) 2_655 .
C6 K1 C7 24.32(16) 2_655 2_655
C6 K1 C7 74.63(17) . 2_655
C6 K1 C31 137.58(17) . 2_655
C6 K1 C31 137.58(17) 2_655 .
C6 K1 C31 83.07(17) . .
C6 K1 C31 83.07(17) 2_655 2_655
C7 K1 C7 71.1(2) 2_655 .
C31 K1 C4 73.10(17) . .
C31 K1 C4 113.25(17) 2_655 .
C31 K1 C4 73.10(17) 2_655 2_655
C31 K1 C4 113.25(17) . 2_655
C31 K1 C7 114.26(17) 2_655 .
C31 K1 C7 106.48(17) . .
C31 K1 C7 106.47(17) 2_655 2_655
C31 K1 C7 114.27(17) . 2_655
C31 K1 C31 129.4(2) 2_655 .
C11 O1 Ce1 150.9(4) . .
C21 O2 Ce1 150.6(4) . .
Ce1 O3 K1 141.16(19) 2_655 .
C31 O3 Ce1 118.3(4) . 2_655
C31 O3 K1 85.5(4) . .
C41 O4 Ce1 151.2(4) . 2_655
C50 O5 Ce1 120.3(5) . .
C53 O5 Ce1 132.6(5) . .
C53 O5 C50 107.0(6) . .
C54 O6 Ce1 118.0(4) . .
C57 O6 Ce1 134.4(5) . .
C57 O6 C54 107.6(6) . .
C2 C1 H1 104.9 . .
C2 C1 C16 111.5(5) . .
C16 C1 H1 104.9 . .
C26 C1 H1 104.9 . .
C26 C1 C2 115.5(5) . .
C26 C1 C16 113.9(5) . .
C3 C2 C1 119.0(6) . .
C7 C2 C1 123.8(6) . .
C7 C2 C3 116.7(6) . .
K1 C3 H3 120.8 . .
C2 C3 K1 80.9(4) . .
C2 C3 H3 119.2 . .
C4 C3 K1 70.0(4) . .
C4 C3 C2 121.6(6) . .
C4 C3 H3 119.2 . .
K1 C4 H4 113.3 . .
C3 C4 K1 86.8(4) . .
C3 C4 H4 119.0 . .
C3 C4 C5 121.9(6) . .
C5 C4 K1 70.8(3) . .
C5 C4 H4 119.0 . .
C4 C5 K1 84.2(4) . .
C4 C5 C8 122.5(6) . .
C6 C5 K1 77.9(4) . .
C6 C5 C4 116.5(6) . .
C6 C5 C8 120.8(6) . .
C8 C5 K1 103.2(3) . .
K1 C6 H6 107.4 . .
C5 C6 K1 76.3(4) . .
C5 C6 H6 118.8 . .
C7 C6 K1 87.0(4) . .
C7 C6 C5 122.4(6) . .
C7 C6 H6 118.8 . .
K1 C7 H7 116.1 . .
C2 C7 K1 86.0(4) . .
C2 C7 H7 119.6 . .
C6 C7 K1 68.6(4) . .
C6 C7 C2 120.9(6) . .
C6 C7 H7 119.6 . .
C5 C8 H8 106.1 . .
C5 C8 C36 110.5(5) . .
C5 C8 C46 115.5(5) . .
C36 C8 H8 106.1 . .
C46 C8 H8 106.1 . .
C46 C8 C36 111.9(5) . .
O1 C11 C12 122.2(6) . .
O1 C11 C16 119.7(6) . .
C16 C11 C12 118.1(6) . .
C11 C12 C120 121.5(6) . .
C13 C12 C11 118.1(7) . .
C13 C12 C120 120.4(6) . .
C12 C13 H13 118.0 . .
C14 C13 C12 124.1(7) . .
C14 C13 H13 118.0 . .
C13 C14 C15 117.4(7) . .
C13 C14 C140 121.5(7) . .
C15 C14 C140 121.1(7) . .
C14 C15 H15 119.1 . .
C16 C15 C14 121.8(7) . .
C16 C15 H15 119.1 . .
C11 C16 C1 120.0(6) . .
C15 C16 C1 119.5(6) . .
C15 C16 C11 120.5(6) . .
O2 C21 C22 121.9(6) . .
O2 C21 C26 119.2(6) . .
C26 C21 C22 118.9(6) . .
C21 C22 C220 120.9(6) . .
C23 C22 C21 118.1(7) . .
C23 C22 C220 121.0(6) . .
C22 C23 H23 118.1 . .
C22 C23 C24 123.8(7) . .
C24 C23 H23 118.1 . .
C23 C24 C240 120.7(7) . .
C25 C24 C23 117.2(7) . .
C25 C24 C240 122.2(7) . .
C24 C25 H25 118.9 . .
C24 C25 C26 122.2(7) . .
C26 C25 H25 118.9 . .
C21 C26 C1 118.5(6) . .
C25 C26 C1 121.8(6) . .
C25 C26 C21 119.7(6) . .
O3 C31 K1 70.0(3) . .
O3 C31 C32 121.8(6) . .
O3 C31 C36 118.6(6) . .
C32 C31 K1 102.6(4) . .
C36 C31 K1 95.8(4) . .
C36 C31 C32 119.6(6) . .
C31 C32 C320 122.1(6) . .
C33 C32 C31 116.9(7) . .
C33 C32 C320 121.0(6) . .
C32 C33 H33 117.9 . .
C34 C33 C32 124.3(7) . .
C34 C33 H33 117.9 . .
C33 C34 C35 117.5(7) . .
C33 C34 C340 121.4(7) . .
C35 C34 C340 121.1(7) . .
C34 C35 H35 118.9 . .
C36 C35 C34 122.1(7) . .
C36 C35 H35 118.9 . .
C31 C36 C8 119.6(6) . .
C35 C36 C8 120.8(6) . .
C35 C36 C31 119.4(6) . .
O4 C41 C42 123.3(6) . .
O4 C41 C46 117.6(5) . .
C42 C41 C46 119.1(6) . .
C41 C42 C420 121.8(6) . .
C43 C42 C41 117.5(6) . .
C43 C42 C420 120.7(6) . .
C42 C43 H43 118.1 . .
C44 C43 C42 123.8(6) . .
C44 C43 H43 118.1 . .
C43 C44 C45 118.2(7) . .
C43 C44 C440 121.2(7) . .
C45 C44 C440 120.6(7) . .
C44 C45 H45 119.4 . .
C44 C45 C46 121.2(7) . .
C46 C45 H45 119.4 . .
C41 C46 C8 117.6(5) . .
C45 C46 C8 122.2(6) . .
C45 C46 C41 120.2(6) . .
O5 C50 H50A 110.9 . .
O5 C50 H50B 110.9 . .
O5 C50 C51 104.1(7) . .
H50A C50 H50B 108.9 . .
C51 C50 H50A 110.9 . .
C51 C50 H50B 110.9 . .
C50 C51 H51A 110.9 . .
C50 C51 H51B 110.9 . .
H51A C51 H51B 108.9 . .
C52 C51 C50 104.1(8) . .
C52 C51 H51A 110.9 . .
C52 C51 H51B 110.9 . .
C51 C52 H52A 110.2 . .
C51 C52 H52B 110.2 . .
H52A C52 H52B 108.5 . .
C53 C52 C51 107.4(9) . .
C53 C52 H52A 110.2 . .
C53 C52 H52B 110.2 . .
O5 C53 C52 106.7(8) . .
O5 C53 H53A 110.4 . .
O5 C53 H53B 110.4 . .
C52 C53 H53A 110.4 . .
C52 C53 H53B 110.4 . .
H53A C53 H53B 108.6 . .
O6 C54 H54A 110.4 . .
O6 C54 H54B 110.4 . .
O6 C54 C55 106.7(7) . .
H54A C54 H54B 108.6 . .
C55 C54 H54A 110.4 . .
C55 C54 H54B 110.4 . .
C54 C55 H55A 111.7 . .
C54 C55 H55B 111.7 . .
C54 C55 H55C 111.1 . .
C54 C55 H55D 111.1 . .
C54 C55 C56B 100.6(10) . .
H55A C55 H55B 109.4 . .
H55C C55 H55D 109.0 . .
C56B C55 H55A 111.7 . .
C56B C55 H55B 111.7 . .
C56A C55 C54 103.5(11) . .
C56A C55 H55C 111.1 . .
C56A C55 H55D 111.1 . .
C55 C56B H56A 111.7 . .
C55 C56B H56B 111.7 . .
H56A C56B H56B 109.5 . .
C57 C56B C55 100.4(14) . .
C57 C56B H56A 111.7 . .
C57 C56B H56B 111.7 . .
C55 C56A H56C 110.2 . .
C55 C56A H56D 110.2 . .
H56C C56A H56D 108.5 . .
C57 C56A C55 107.6(16) . .
C57 C56A H56C 110.2 . .
C57 C56A H56D 110.2 . .
O6 C57 H57C 110.0 . .
O6 C57 H57D 110.0 . .
O6 C57 H57B 110.0 . .
O6 C57 H57A 110.0 . .
C56B C57 O6 108.5(13) . .
C56B C57 H57B 110.0 . .
C56B C57 H57A 110.0 . .
C56A C57 O6 108.6(13) . .
C56A C57 H57C 110.0 . .
C56A C57 H57D 110.0 . .
H57C C57 H57D 108.4 . .
H57B C57 H57A 108.4 . .
C12 C120 C121 110.0(6) . .
C12 C120 C122 112.8(7) . .
C12 C120 C123 111.4(6) . .
C121 C120 C122 106.5(7) . .
C123 C120 C121 108.3(7) . .
C123 C120 C122 107.5(7) . .
C120 C121 H12A 109.5 . .
C120 C121 H12B 109.5 . .
C120 C121 H12C 109.5 . .
H12A C121 H12B 109.5 . .
H12A C121 H12C 109.5 . .
H12B C121 H12C 109.5 . .
C120 C122 H12D 109.5 . .
C120 C122 H12E 109.5 . .
C120 C122 H12F 109.5 . .
H12D C122 H12E 109.5 . .
H12D C122 H12F 109.5 . .
H12E C122 H12F 109.5 . .
C120 C123 H12G 109.5 . .
C120 C123 H12H 109.5 . .
C120 C123 H12I 109.5 . .
H12G C123 H12H 109.5 . .
H12G C123 H12I 109.5 . .
H12H C123 H12I 109.5 . .
C14 C140 H14A 109.5 . .
C14 C140 H14B 109.5 . .
C14 C140 H14C 109.5 . .
H14A C140 H14B 109.5 . .
H14A C140 H14C 109.5 . .
H14B C140 H14C 109.5 . .
C221 C220 C22 111.0(6) . .
C221 C220 C222 109.4(7) . .
C222 C220 C22 109.1(6) . .
C223 C220 C22 112.1(7) . .
C223 C220 C221 107.0(7) . .
C223 C220 C222 108.2(7) . .
C220 C221 H22A 109.5 . .
C220 C221 H22B 109.5 . .
C220 C221 H22C 109.5 . .
H22A C221 H22B 109.5 . .
H22A C221 H22C 109.5 . .
H22B C221 H22C 109.5 . .
C220 C222 H22D 109.5 . .
C220 C222 H22E 109.5 . .
C220 C222 H22F 109.5 . .
H22D C222 H22E 109.5 . .
H22D C222 H22F 109.5 . .
H22E C222 H22F 109.5 . .
C220 C223 H22G 109.5 . .
C220 C223 H22H 109.5 . .
C220 C223 H22I 109.5 . .
H22G C223 H22H 109.5 . .
H22G C223 H22I 109.5 . .
H22H C223 H22I 109.5 . .
C24 C240 H24A 109.5 . .
C24 C240 H24B 109.5 . .
C24 C240 H24C 109.5 . .
H24A C240 H24B 109.5 . .
H24A C240 H24C 109.5 . .
H24B C240 H24C 109.5 . .
C32 C320 C321 112.7(7) . .
C32 C320 C323 110.7(6) . .
C322 C320 C32 110.0(6) . .
C322 C320 C321 107.0(7) . .
C322 C320 C323 109.7(7) . .
C323 C320 C321 106.6(7) . .
C320 C321 H32A 109.5 . .
C320 C321 H32B 109.5 . .
C320 C321 H32C 109.5 . .
H32A C321 H32B 109.5 . .
H32A C321 H32C 109.5 . .
H32B C321 H32C 109.5 . .
C320 C322 H32D 109.5 . .
C320 C322 H32E 109.5 . .
C320 C322 H32F 109.5 . .
H32D C322 H32E 109.5 . .
H32D C322 H32F 109.5 . .
H32E C322 H32F 109.5 . .
K1 C323 H32G 50.4 . .
K1 C323 H32H 137.2 . .
K1 C323 H32I 60.9 . .
C320 C323 K1 113.0(4) . .
C320 C323 H32G 109.5 . .
C320 C323 H32H 109.5 . .
C320 C323 H32I 109.5 . .
H32G C323 H32H 109.5 . .
H32G C323 H32I 109.5 . .
H32H C323 H32I 109.5 . .
C34 C340 H34A 109.5 . .
C34 C340 H34B 109.5 . .
C34 C340 H34C 109.5 . .
H34A C340 H34B 109.5 . .
H34A C340 H34C 109.5 . .
H34B C340 H34C 109.5 . .
C42 C420 C421 112.8(6) . .
C42 C420 C422 110.9(7) . .
C422 C420 C421 107.9(8) . .
C423 C420 C42 109.6(7) . .
C423 C420 C421 107.4(8) . .
C423 C420 C422 108.1(7) . .
C420 C421 H42A 109.5 . .
C420 C421 H42B 109.5 . .
C420 C421 H42C 109.5 . .
H42A C421 H42B 109.5 . .
H42A C421 H42C 109.5 . .
H42B C421 H42C 109.5 . .
C420 C422 H42D 109.5 . .
C420 C422 H42E 109.5 . .
C420 C422 H42F 109.5 . .
H42D C422 H42E 109.5 . .
H42D C422 H42F 109.5 . .
H42E C422 H42F 109.5 . .
C420 C423 H42G 109.5 . .
C420 C423 H42H 109.5 . .
C420 C423 H42I 109.5 . .
H42G C423 H42H 109.5 . .
H42G C423 H42I 109.5 . .
H42H C423 H42I 109.5 . .
C44 C440 H44A 109.5 . .
C44 C440 H44B 109.5 . .
C44 C440 H44C 109.5 . .
H44A C440 H44B 109.5 . .
H44A C440 H44C 109.5 . .
H44B C440 H44C 109.5 . .
O1AA K2 O8 74.0(2) . 2_755
O1AA K2 O8 74.0(2) . .
O1AA K2 O11 139.1(3) . .
O1AA K2 O11 139.1(3) . 2_755
O1AA K2 C58 77.9(3) . .
O1AA K2 C58 77.9(3) . 2_755
O7 K2 O1AA 93.3(2) 2_755 .
O7 K2 O1AA 93.3(2) . .
O7 K2 O7 173.3(4) 2_755 .
O7 K2 O8 75.8(3) . .
O7 K2 O8 75.8(3) 2_755 2_755
O7 K2 O8 106.1(3) . 2_755
O7 K2 O8 106.1(3) 2_755 .
O7 K2 O11 98.8(4) . .
O7 K2 O11 98.8(4) 2_755 2_755
O7 K2 O11 76.1(4) . 2_755
O7 K2 O11 76.1(4) 2_755 .
O7 K2 C58 164.3(4) 2_755 .
O7 K2 C58 20.2(3) 2_755 2_755
O7 K2 C58 164.3(3) . 2_755
O7 K2 C58 20.2(3) . .
O8 K2 O8 148.0(4) . 2_755
O8 K2 C58 89.3(4) . 2_755
O8 K2 C58 89.3(4) 2_755 .
O8 K2 C58 84.1(4) 2_755 2_755
O8 K2 C58 84.1(4) . .
O11 K2 O8 71.5(4) . .
O11 K2 O8 71.5(4) 2_755 2_755
O11 K2 O8 137.2(4) . 2_755
O11 K2 O8 137.2(4) 2_755 .
O11 K2 O11 81.8(6) 2_755 .
O11 K2 C58 119.0(4) 2_755 2_755
O11 K2 C58 80.4(4) . 2_755
O11 K2 C58 119.0(4) . .
O11 K2 C58 80.4(4) 2_755 .
C58 K2 C58 155.7(5) . 2_755
C66 O1AA K2 125.9(6) . .
C66 O1AA K2 125.9(6) 2_755 .
C66 O1AA C66 108.2(12) 2_755 .
C58 O7 K2 114.9(9) . .
C58 O7 C61 106.0(12) . .
C61 O7 K2 139.2(9) . .
C62 O8 K2 137.0(11) . .
C65 O8 K2 119.0(11) . .
C65 O8 C62 103.8(15) . .
C72 O11 K2 114.5(14) . .
C72 O11 C75 106.0(15) . .
C75 O11 K2 133.7(11) . .
K2 C58 H58A 73.5 . .
K2 C58 H58B 97.9 . .
O7 C58 K2 45.0(7) . .
O7 C58 H58A 109.8 . .
O7 C58 H58B 109.8 . .
O7 C58 C59 109.2(16) . .
H58A C58 H58B 108.3 . .
C59 C58 K2 148.5(16) . .
C59 C58 H58A 109.8 . .
C59 C58 H58B 109.8 . .
C58 C59 H59A 109.8 . .
C58 C59 H59B 109.8 . .
C58 C59 C60 109.3(17) . .
H59A C59 H59B 108.3 . .
C60 C59 H59A 109.8 . .
C60 C59 H59B 109.8 . .
C59 C60 H60A 111.4 . .
C59 C60 H60B 111.4 . .
C59 C60 C61 101.6(15) . .
H60A C60 H60B 109.3 . .
C61 C60 H60A 111.4 . .
C61 C60 H60B 111.4 . .
O7 C61 C60 108.2(15) . .
O7 C61 H61A 110.1 . .
O7 C61 H61B 110.1 . .
C60 C61 H61A 110.1 . .
C60 C61 H61B 110.1 . .
H61A C61 H61B 108.4 . .
O8 C62 H62A 109.5 . .
O8 C62 H62B 109.5 . .
O8 C62 C63 110.9(16) . .
H62A C62 H62B 108.1 . .
C63 C62 H62A 109.5 . .
C63 C62 H62B 109.5 . .
C62 C63 H63A 111.2 . .
C62 C63 H63B 111.2 . .
C62 C63 C64 103.0(17) . .
H63A C63 H63B 109.1 . .
C64 C63 H63A 111.2 . .
C64 C63 H63B 111.2 . .
C63 C64 H64A 110.6 . .
C63 C64 H64B 110.6 . .
C63 C64 C65 105.6(17) . .
H64A C64 H64B 108.7 . .
C65 C64 H64A 110.6 . .
C65 C64 H64B 110.6 . .
O8 C65 C64 108.5(17) . .
O8 C65 H65A 110.0 . .
O8 C65 H65B 110.0 . .
C64 C65 H65A 110.0 . .
C64 C65 H65B 110.0 . .
H65A C65 H65B 108.4 . .
O1AA C66 H66A 110.0 . .
O1AA C66 H66B 110.0 . .
O1AA C66 C67 108.3(10) . .
H66A C66 H66B 108.4 . .
C67 C66 H66A 110.0 . .
C67 C66 H66B 110.0 . .
C66 C67 H67A 111.2 . .
C66 C67 H67B 111.2 . .
C67 C67 C66 103.0(8) 2_755 .
C67 C67 H67A 111.2 2_755 .
C67 C67 H67B 111.2 2_755 .
H67A C67 H67B 109.1 . .
O11 C72 H72A 109.8 . .
O11 C72 H72B 109.8 . .
O11 C72 C73 109.4(19) . .
H72A C72 H72B 108.2 . .
C73 C72 H72A 109.8 . .
C73 C72 H72B 109.8 . .
C72 C73 H73A 110.1 . .
C72 C73 H73B 110.1 . .
C72 C73 C74 108.0(17) . .
H73A C73 H73B 108.4 . .
C74 C73 H73A 110.1 . .
C74 C73 H73B 110.1 . .
C73 C74 H74A 111.5 . .
C73 C74 H74B 111.5 . .
C73 C74 C75 101.1(14) . .
H74A C74 H74B 109.4 . .
C75 C74 H74A 111.5 . .
C75 C74 H74B 111.5 . .
O11 C75 C74 105.1(14) . .
O11 C75 H75A 110.7 . .
O11 C75 H75B 110.7 . .
C74 C75 H75A 110.7 . .
C74 C75 H75B 110.7 . .
H75A C75 H75B 108.8 . .
C68 O10 C71 103.8(13) . .
O10 C68 H68A 109.7 . .
O10 C68 H68B 109.7 . .
H68A C68 H68B 108.2 . .
C69 C68 O10 109.7(15) . .
C69 C68 H68A 109.7 . .
C69 C68 H68B 109.7 . .
C68 C69 H69A 109.3 . .
C68 C69 H69B 109.3 . .
C68 C69 C70 111.7(17) . .
H69A C69 H69B 107.9 . .
C70 C69 H69A 109.3 . .
C70 C69 H69B 109.3 . .
C69 C70 H70A 110.5 . .
C69 C70 H70B 110.5 . .
C69 C70 C71 105.9(15) . .
H70A C70 H70B 108.7 . .
C71 C70 H70A 110.5 . .
C71 C70 H70B 110.5 . .
O10 C71 H71A 110.2 . .
O10 C71 H71B 110.2 . .
C70 C71 O10 107.6(12) . .
C70 C71 H71A 110.2 . .
C70 C71 H71B 110.2 . .
H71A C71 H71B 108.5 . .
C76 O12 C79 101.7(14) . .
O12 C76 H76A 110.7 . .
O12 C76 H76B 110.7 . .
H76A C76 H76B 108.8 . .
C77 C76 O12 105.3(15) . .
C77 C76 H76A 110.7 . .
C77 C76 H76B 110.7 . .
C76 C77 H77B 109.8 . .
C76 C77 H77A 109.8 . .
H77B C77 H77A 108.2 . .
C78 C77 C76 109.5(18) . .
C78 C77 H77B 109.8 . .
C78 C77 H77A 109.8 . .
C77 C78 H78A 110.2 . .
C77 C78 H78B 110.2 . .
H78A C78 H78B 108.5 . .
C79 C78 C77 107.6(15) . .
C79 C78 H78A 110.2 . .
C79 C78 H78B 110.2 . .
O12 C79 H79A 110.8 . .
O12 C79 H79B 110.8 . .
C78 C79 O12 104.9(14) . .
C78 C79 H79A 110.8 . .
C78 C79 H79B 110.8 . .
H79A C79 H79B 108.8 . .

loop_
_geom_bond_atom_site_label_1
_geom_bond_atom_site_label_2
_geom_bond_distance
_geom_bond_site_symmetry_2
Ce1 O1 2.319(4) .
Ce1 O2 2.235(5) .
Ce1 O3 2.395(5) 2_655
Ce1 O4 2.334(4) 2_655
Ce1 O5 2.582(5) .
Ce1 O6 2.576(5) .
K1 O3 3.020(5) 2_655
K1 O3 3.021(5) .
K1 C4 3.277(6) .
K1 C4 3.277(6) 2_655
K1 C5 3.111(6) 2_655
K1 C5 3.111(6) .
K1 C6 3.131(7) .
K1 C6 3.131(7) 2_655
K1 C7 3.357(7) .
K1 C7 3.357(7) 2_655
K1 C31 3.205(7) 2_655
K1 C31 3.205(7) .
O1 C11 1.321(8) .
O2 C21 1.345(8) .
O3 C31 1.333(8) .
O4 C41 1.335(7) .
O5 C50 1.446(10) .
O5 C53 1.444(10) .
O6 C54 1.455(9) .
O6 C57 1.424(10) .
C1 H1 1.0000 .
C1 C2 1.526(9) .
C1 C16 1.527(9) .
C1 C26 1.518(9) .
C2 C3 1.408(9) .
C2 C7 1.395(9) .
C3 H3 0.9500 .
C3 C4 1.371(9) .
C4 H4 0.9500 .
C4 C5 1.392(9) .
C5 C6 1.391(9) .
C5 C8 1.516(9) .
C6 H6 0.9500 .
C6 C7 1.385(9) .
C7 H7 0.9500 .
C8 H8 1.0000 .
C8 C36 1.526(9) .
C8 C46 1.518(8) .
C11 C12 1.434(9) .
C11 C16 1.417(9) .
C12 C13 1.387(10) .
C12 C120 1.529(10) .
C13 H13 0.9500 .
C13 C14 1.377(11) .
C14 C15 1.392(10) .
C14 C140 1.524(11) .
C15 H15 0.9500 .
C15 C16 1.384(9) .
C21 C22 1.419(9) .
C21 C26 1.417(9) .
C22 C23 1.378(10) .
C22 C220 1.547(10) .
C23 H23 0.9500 .
C23 C24 1.393(11) .
C24 C25 1.380(10) .
C24 C240 1.508(10) .
C25 H25 0.9500 .
C25 C26 1.386(10) .
C31 C32 1.428(9) .
C31 C36 1.419(9) .
C32 C33 1.396(10) .
C32 C320 1.529(10) .
C33 H33 0.9500 .
C33 C34 1.379(10) .
C34 C35 1.387(10) .
C34 C340 1.510(10) .
C35 H35 0.9500 .
C35 C36 1.385(9) .
C41 C42 1.416(9) .
C41 C46 1.422(9) .
C42 C43 1.399(10) .
C42 C420 1.524(10) .
C43 H43 0.9500 .
C43 C44 1.377(10) .
C44 C45 1.385(10) .
C44 C440 1.521(10) .
C45 H45 0.9500 .
C45 C46 1.390(9) .
C50 H50A 0.9900 .
C50 H50B 0.9900 .
C50 C51 1.522(12) .
C51 H51A 0.9900 .
C51 H51B 0.9900 .
C51 C52 1.483(15) .
C52 H52A 0.9900 .
C52 H52B 0.9900 .
C52 C53 1.477(14) .
C53 H53A 0.9900 .
C53 H53B 0.9900 .
C54 H54A 0.9900 .
C54 H54B 0.9900 .
C54 C55 1.496(12) .
C55 H55A 0.9900 .
C55 H55B 0.9900 .
C55 H55C 0.9900 .
C55 H55D 0.9900 .
C55 C56B 1.60(2) .
C55 C56A 1.48(3) .
C56B H56A 0.9900 .
C56B H56B 0.9900 .
C56B C57 1.40(2) .
C56A H56C 0.9900 .
C56A H56D 0.9900 .
C56A C57 1.39(2) .
C57 H57C 0.9900 .
C57 H57D 0.9900 .
C57 H57B 0.9900 .
C57 H57A 0.9900 .
C120 C121 1.540(11) .
C120 C122 1.550(10) .
C120 C123 1.537(11) .
C121 H12A 0.9800 .
C121 H12B 0.9800 .
C121 H12C 0.9800 .
C122 H12D 0.9800 .
C122 H12E 0.9800 .
C122 H12F 0.9800 .
C123 H12G 0.9800 .
C123 H12H 0.9800 .
C123 H12I 0.9800 .
C140 H14A 0.9800 .
C140 H14B 0.9800 .
C140 H14C 0.9800 .
C220 C221 1.539(11) .
C220 C222 1.542(11) .
C220 C223 1.527(10) .
C221 H22A 0.9800 .
C221 H22B 0.9800 .
C221 H22C 0.9800 .
C222 H22D 0.9800 .
C222 H22E 0.9800 .
C222 H22F 0.9800 .
C223 H22G 0.9800 .
C223 H22H 0.9800 .
C223 H22I 0.9800 .
C240 H24A 0.9800 .
C240 H24B 0.9800 .
C240 H24C 0.9800 .
C320 C321 1.531(11) .
C320 C322 1.519(11) .
C320 C323 1.531(11) .
C321 H32A 0.9800 .
C321 H32B 0.9800 .
C321 H32C 0.9800 .
C322 H32D 0.9800 .
C322 H32E 0.9800 .
C322 H32F 0.9800 .
C323 H32G 0.9800 .
C323 H32H 0.9800 .
C323 H32I 0.9800 .
C340 H34A 0.9800 .
C340 H34B 0.9800 .
C340 H34C 0.9800 .
C420 C421 1.540(11) .
C420 C422 1.529(12) .
C420 C423 1.519(11) .
C421 H42A 0.9800 .
C421 H42B 0.9800 .
C421 H42C 0.9800 .
C422 H42D 0.9800 .
C422 H42E 0.9800 .
C422 H42F 0.9800 .
C423 H42G 0.9800 .
C423 H42H 0.9800 .
C423 H42I 0.9800 .
C440 H44A 0.9800 .
C440 H44B 0.9800 .
C440 H44C 0.9800 .
K2 O1AA 2.864(11) .
K2 O7 2.729(8) 2_755
K2 O7 2.729(8) .
K2 O8 2.921(11) .
K2 O8 2.921(11) 2_755
K2 O11 2.886(13) .
K2 O11 2.886(13) 2_755
K2 C58 3.505(16) .
K2 C58 3.505(16) 2_755
O1AA C66 1.403(12) 2_755
O1AA C66 1.404(12) .
O7 C58 1.334(15) .
O7 C61 1.405(16) .
O8 C62 1.387(18) .
O8 C65 1.379(19) .
O11 C72 1.32(2) .
O11 C75 1.430(19) .
C58 H58A 0.9900 .
C58 H58B 0.9900 .
C58 C59 1.39(2) .
C59 H59A 0.9900 .
C59 H59B 0.9900 .
C59 C60 1.43(3) .
C60 H60A 0.9900 .
C60 H60B 0.9900 .
C60 C61 1.45(2) .
C61 H61A 0.9900 .
C61 H61B 0.9900 .
C62 H62A 0.9900 .
C62 H62B 0.9900 .
C62 C63 1.45(2) .
C63 H63A 0.9900 .
C63 H63B 0.9900 .
C63 C64 1.46(2) .
C64 H64A 0.9900 .
C64 H64B 0.9900 .
C64 C65 1.46(2) .
C65 H65A 0.9900 .
C65 H65B 0.9900 .
C66 H66A 0.9900 .
C66 H66B 0.9900 .
C66 C67 1.491(15) .
C67 C67 1.48(3) 2_755
C67 H67A 0.9900 .
C67 H67B 0.9900 .
C72 H72A 0.9900 .
C72 H72B 0.9900 .
C72 C73 1.35(2) .
C73 H73A 0.9900 .
C73 H73B 0.9900 .
C73 C74 1.48(2) .
C74 H74A 0.9900 .
C74 H74B 0.9900 .
C74 C75 1.50(2) .
C75 H75A 0.9900 .
C75 H75B 0.9900 .
O10 C68 1.411(18) .
O10 C71 1.487(16) .
C68 H68A 0.9900 .
C68 H68B 0.9900 .
C68 C69 1.354(15) .
C69 H69A 0.9900 .
C69 H69B 0.9900 .
C69 C70 1.39(2) .
C70 H70A 0.9900 .
C70 H70B 0.9900 .
C70 C71 1.426(18) .
C71 H71A 0.9900 .
C71 H71B 0.9900 .
O12 C76 1.50(2) .
O12 C79 1.523(19) .
C76 H76A 0.9900 .
C76 H76B 0.9900 .
C76 C77 1.39(2) .
C77 H77B 0.9900 .
C77 H77A 0.9900 .
C77 C78 1.36(2) .
C78 H78A 0.9900 .
C78 H78B 0.9900 .
C78 C79 1.34(2) .
C79 H79A 0.9900 .
C79 H79B 0.9900 .

loop_
_geom_torsion_atom_site_label_1
_geom_torsion_atom_site_label_2
_geom_torsion_atom_site_label_3
_geom_torsion_atom_site_label_4
_geom_torsion
_geom_torsion_site_symmetry_1
_geom_torsion_site_symmetry_4
Ce1 O1 C11 C12 -164.0(6) . .
Ce1 O1 C11 C16 17.4(12) . .
Ce1 O2 C21 C22 145.6(7) . .
Ce1 O2 C21 C26 -33.7(12) . .
Ce1 O3 C31 K1 -147.6(3) 2_655 .
Ce1 O3 C31 C32 119.6(6) 2_655 .
Ce1 O3 C31 C36 -62.0(7) 2_655 .
Ce1 O4 C41 C42 164.5(6) 2_655 .
Ce1 O4 C41 C46 -15.1(12) 2_655 .
Ce1 O5 C50 C51 148.5(6) . .
Ce1 O5 C53 C52 -157.2(8) . .
Ce1 O6 C54 C55 179.6(7) . .
Ce1 O6 C57 C56B 153.2(11) . .
Ce1 O6 C57 C56A -164.6(15) . .
K1 O3 C31 C32 -92.8(6) . .
K1 O3 C31 C36 85.6(6) . .
K1 C3 C4 C5 -65.0(6) . .
K1 C4 C5 C6 -73.4(5) . .
K1 C4 C5 C8 102.0(5) . .
K1 C5 C6 C7 -77.5(6) . .
K1 C5 C8 C36 49.3(5) . .
K1 C5 C8 C46 177.6(4) . .
K1 C6 C7 C2 -71.3(6) . .
K1 C31 C32 C33 107.9(6) . .
K1 C31 C32 C320 -72.9(7) . .
K1 C31 C36 C8 61.6(6) . .
K1 C31 C36 C35 -113.8(6) . .
O1 C11 C12 C13 177.5(6) . .
O1 C11 C12 C120 -6.1(10) . .
O1 C11 C16 C1 2.6(9) . .
O1 C11 C16 C15 -178.9(6) . .
O2 C21 C22 C23 -174.4(6) . .
O2 C21 C22 C220 5.5(10) . .
O2 C21 C26 C1 -2.5(9) . .
O2 C21 C26 C25 175.9(6) . .
O3 C31 C32 C33 -177.9(6) . .
O3 C31 C32 C320 1.2(10) . .
O3 C31 C36 C8 -8.7(9) . .
O3 C31 C36 C35 175.9(6) . .
O4 C41 C42 C43 178.9(6) . .
O4 C41 C42 C420 -2.0(11) . .
O4 C41 C46 C8 -1.5(9) . .
O4 C41 C46 C45 -178.8(6) . .
O5 C50 C51 C52 28.6(11) . .
O6 C54 C55 C56B 23.5(13) . .
O6 C54 C55 C56A -12.8(17) . .
C1 C2 C3 K1 -112.4(5) . .
C1 C2 C3 C4 -172.2(6) . .
C1 C2 C7 K1 109.3(6) . .
C1 C2 C7 C6 171.5(6) . .
C2 C1 C16 C11 121.2(6) . .
C2 C1 C16 C15 -57.4(8) . .
C2 C1 C26 C21 -118.3(6) . .
C2 C1 C26 C25 63.3(8) . .
C2 C3 C4 K1 65.1(6) . .
C2 C3 C4 C5 0.1(10) . .
C3 C2 C7 K1 -62.5(5) . .
C3 C2 C7 C6 -0.3(9) . .
C3 C4 C5 K1 73.4(6) . .
C3 C4 C5 C6 0.0(9) . .
C3 C4 C5 C8 175.4(6) . .
C4 C5 C6 K1 77.2(5) . .
C4 C5 C6 C7 -0.3(9) . .
C4 C5 C8 C36 -42.2(8) . .
C4 C5 C8 C46 86.1(8) . .
C5 C6 C7 K1 71.8(6) . .
C5 C6 C7 C2 0.5(10) . .
C5 C8 C36 C31 -90.7(7) . .
C5 C8 C36 C35 84.6(7) . .
C5 C8 C46 C41 151.1(6) . .
C5 C8 C46 C45 -31.7(9) . .
C6 C5 C8 C36 133.0(6) . .
C6 C5 C8 C46 -98.7(7) . .
C7 C2 C3 K1 59.7(5) . .
C7 C2 C3 C4 0.0(10) . .
C8 C5 C6 K1 -98.3(5) . .
C8 C5 C6 C7 -175.8(6) . .
C11 C12 C13 C14 2.6(12) . .
C11 C12 C120 C121 -56.2(9) . .
C11 C12 C120 C122 -174.9(7) . .
C11 C12 C120 C123 64.0(9) . .
C12 C11 C16 C1 -176.0(6) . .
C12 C11 C16 C15 2.6(10) . .
C12 C13 C14 C15 0.5(13) . .
C12 C13 C14 C140 179.4(8) . .
C13 C12 C120 C121 120.1(8) . .
C13 C12 C120 C122 1.4(10) . .
C13 C12 C120 C123 -119.7(8) . .
C13 C14 C15 C16 -2.0(12) . .
C14 C15 C16 C1 179.1(7) . .
C14 C15 C16 C11 0.5(11) . .
C16 C1 C2 C3 -37.2(8) . .
C16 C1 C2 C7 151.2(6) . .
C16 C1 C26 C21 110.6(7) . .
C16 C1 C26 C25 -67.8(8) . .
C16 C11 C12 C13 -4.0(10) . .
C16 C11 C12 C120 172.4(6) . .
C21 C22 C23 C24 -2.8(11) . .
C21 C22 C220 C221 51.9(10) . .
C21 C22 C220 C222 -68.7(8) . .
C21 C22 C220 C223 171.4(7) . .
C22 C21 C26 C1 178.2(6) . .
C22 C21 C26 C25 -3.4(10) . .
C22 C23 C24 C25 -1.0(12) . .
C22 C23 C24 C240 179.3(8) . .
C23 C22 C220 C221 -128.2(8) . .
C23 C22 C220 C222 111.1(8) . .
C23 C22 C220 C223 -8.7(10) . .
C23 C24 C25 C26 2.7(11) . .
C24 C25 C26 C1 177.9(7) . .
C24 C25 C26 C21 -0.5(11) . .
C26 C1 C2 C3 -169.4(6) . .
C26 C1 C2 C7 19.0(9) . .
C26 C1 C16 C11 -105.9(7) . .
C26 C1 C16 C15 75.5(8) . .
C26 C21 C22 C23 4.9(10) . .
C26 C21 C22 C220 -175.2(6) . .
C31 C32 C33 C34 -0.3(11) . .
C31 C32 C320 C321 175.8(7) . .
C31 C32 C320 C322 -64.9(9) . .
C31 C32 C320 C323 56.5(9) . .
C32 C31 C36 C8 169.7(6) . .
C32 C31 C36 C35 -5.7(10) . .
C32 C33 C34 C35 -1.1(12) . .
C32 C33 C34 C340 -178.9(8) . .
C32 C320 C323 K1 -4.8(8) . .
C33 C32 C320 C321 -5.1(11) . .
C33 C32 C320 C322 114.2(8) . .
C33 C32 C320 C323 -124.4(8) . .
C33 C34 C35 C36 -0.9(11) . .
C34 C35 C36 C8 -171.0(6) . .
C34 C35 C36 C31 4.4(10) . .
C36 C8 C46 C41 -81.3(7) . .
C36 C8 C46 C45 95.9(7) . .
C36 C31 C32 C33 3.7(10) . .
C36 C31 C32 C320 -177.1(6) . .
C41 C42 C43 C44 0.5(11) . .
C41 C42 C420 C421 178.8(8) . .
C41 C42 C420 C422 57.7(9) . .
C41 C42 C420 C423 -61.6(10) . .
C42 C41 C46 C8 178.9(6) . .
C42 C41 C46 C45 1.6(10) . .
C42 C43 C44 C45 0.4(12) . .
C42 C43 C44 C440 -177.9(8) . .
C43 C42 C420 C421 -2.1(11) . .
C43 C42 C420 C422 -123.2(8) . .
C43 C42 C420 C423 117.5(8) . .
C43 C44 C45 C46 -0.4(11) . .
C44 C45 C46 C8 -177.8(7) . .
C44 C45 C46 C41 -0.6(11) . .
C46 C8 C36 C31 139.1(6) . .
C46 C8 C36 C35 -45.6(8) . .
C46 C41 C42 C43 -1.5(10) . .
C46 C41 C42 C420 177.6(7) . .
C50 O5 C53 C52 24.7(11) . .
C50 C51 C52 C53 -13.9(13) . .
C51 C52 C53 O5 -5.9(14) . .
C53 O5 C50 C51 -33.2(9) . .
C54 O6 C57 C56B -25.4(15) . .
C54 O6 C57 C56A 16.8(19) . .
C54 C55 C56B C57 -37.5(16) . .
C54 C55 C56A C57 23(2) . .
C55 C56B C57 O6 38.9(17) . .
C55 C56A C57 O6 -25(3) . .
C57 O6 C54 C55 -1.5(11) . .
C120 C12 C13 C14 -173.9(8) . .
C140 C14 C15 C16 179.0(8) . .
C220 C22 C23 C24 177.4(7) . .
C240 C24 C25 C26 -177.6(8) . .
C320 C32 C33 C34 -179.5(7) . .
C321 C320 C323 K1 -127.7(6) . .
C322 C320 C323 K1 116.8(6) . .
C340 C34 C35 C36 176.8(7) . .
C420 C42 C43 C44 -178.6(7) . .
C440 C44 C45 C46 178.0(7) . .
K2 O1AA C66 C67 -170.1(7) . .
K2 O7 C58 C59 158.4(15) . .
K2 O7 C61 C60 -153.3(13) . .
K2 O8 C62 C63 148.1(13) . .
K2 O8 C65 C64 -149.7(12) . .
K2 O11 C72 C73 -122.9(17) . .
K2 O11 C75 C74 123.0(14) . .
K2 C58 C59 C60 38(4) . .
O1AA C66 C67 C67 -25.5(17) . 2_755
O7 C58 C59 C60 8(3) . .
O8 C62 C63 C64 17(2) . .
O11 C72 C73 C74 -26(3) . .
C58 O7 C61 C60 25(2) . .
C58 C59 C60 C61 7(3) . .
C59 C60 C61 O7 -19(3) . .
C61 O7 C58 K2 -178.7(15) . .
C61 O7 C58 C59 -20(2) . .
C62 O8 C65 C64 27(2) . .
C62 C63 C64 C65 0(2) . .
C63 C64 C65 O8 -17(2) . .
C65 O8 C62 C63 -28(2) . .
C66 O1AA C66 C67 9.9(7) 2_755 .
C72 O11 C75 C74 -28(2) . .
C72 C73 C74 C75 8(2) . .
C73 C74 C75 O11 11.5(17) . .
C75 O11 C72 C73 34(3) . .
O10 C68 C69 C70 9(3) . .
C68 O10 C71 C70 9.9(18) . .
C68 C69 C70 C71 -2(3) . .
C69 C70 C71 O10 -5(2) . .
C71 O10 C68 C69 -11(2) . .
O12 C76 C77 C78 -15(3) . .
C76 O12 C79 C78 23(2) . .
C76 C77 C78 C79 32(3) . .
C77 C78 C79 O12 -34(2) . .
C79 O12 C76 C77 -5(2) . .

loop_
_smtbx_masks_void_nr
_smtbx_masks_void_average_x
_smtbx_masks_void_average_y
_smtbx_masks_void_average_z
_smtbx_masks_void_volume
_smtbx_masks_void_count_electrons
_smtbx_masks_void_content
1 0.000 0.389 0.750 279.1 37.8 'THF RESIDUE'
2 0.000 0.611 0.250 279.1 37.7 'THF RESIDUE'
3 0.500 0.111 0.250 279.1 37.7 'THF RESIDUE'
4 0.500 0.889 0.750 279.1 37.8 'THF RESIDUE'
